data_4088654
loop_
_publ_author_name
'Reiners, Matthias'
'Baabe, Dirk'
'Freytag, Matthias'
'Jones, Peter G.'
'Walter, Marc D.'

_publ_section_title
;
 Closing the Gap: Preparation and Characterization of the First Half-Open
 and Open Manganocene Complexes
;
_journal_issue 11
_journal_name_full Organometallics
_journal_page_first 1986
_journal_paper_doi 10.1021/acs.organomet.6b00281
_journal_volume 35
_journal_year 2016
_chemical_formula_sum 'C10 H10 Mn'
_chemical_formula_weight 185.12
_space_group_IT_number 14
_space_group_name_Hall '-P 2ybc'
_space_group_name_H-M_alt 'P 1 21/c 1'
_symmetry_cell_setting monoclinic
_symmetry_space_group_name_H-M 'P 1 21/c 1'
_atom_sites_solution_hydrogens geom
_atom_sites_solution_primary direct
_atom_sites_solution_secondary difmap
_audit_creation_method SHELXL-97
_cell_angle_alpha 90.00
_cell_angle_beta 111.814(5)
_cell_angle_gamma 90.00
_cell_formula_units_Z 8
_cell_length_a 14.9991(6)
_cell_length_b 9.8929(4)
_cell_length_c 11.4925(5)
_cell_measurement_reflns_used 8636
_cell_measurement_temperature 100(2)
_cell_measurement_theta_max 30.5890
_cell_measurement_theta_min 2.5320
_cell_volume 1583.20(13)
_computing_cell_refinement
; 
CrysAlisPro, Agilent Technologies, 
Version 1.171.36.28 (release 01-02-2013 CrysAlis171 .NET) 
(compiled Feb  1 2013,16:14:44) 
;
_computing_data_collection
; 
CrysAlisPro, Agilent Technologies, 
Version 1.171.36.28 (release 01-02-2013 CrysAlis171 .NET) 
(compiled Feb  1 2013,16:14:44) 
;
_computing_data_reduction
; 
CrysAlisPro, Agilent Technologies, 
Version 1.171.36.28 (release 01-02-2013 CrysAlis171 .NET) 
(compiled Feb  1 2013,16:14:44) 
;
_computing_molecular_graphics 'Bruker XP'
_computing_publication_material SHELXL-97
_computing_structure_refinement 'SHELXL-97 (Sheldrick, 1997)'
_computing_structure_solution 'SHELXS-97 (Sheldrick, 1990)'
_diffrn_ambient_temperature 100(2)
_diffrn_detector_area_resol_mean 16.1419
_diffrn_measured_fraction_theta_full 0.989
_diffrn_measured_fraction_theta_max 0.954
_diffrn_measurement_device_type 'Oxford Diffraction Xcalibur, Eos'
_diffrn_measurement_method '\w scans'
_diffrn_radiation_monochromator graphite
_diffrn_radiation_source 'Enhance (Mo) X-ray Source'
_diffrn_radiation_type 'Mo K\a'
_diffrn_radiation_wavelength 0.71073
_diffrn_reflns_av_R_equivalents 0.0437
_diffrn_reflns_av_sigmaI/netI 0.0277
_diffrn_reflns_limit_h_max 21
_diffrn_reflns_limit_h_min -21
_diffrn_reflns_limit_k_max 13
_diffrn_reflns_limit_k_min -14
_diffrn_reflns_limit_l_max 16
_diffrn_reflns_limit_l_min -16
_diffrn_reflns_number 42078
_diffrn_reflns_theta_full 30.00
_diffrn_reflns_theta_max 30.87
_diffrn_reflns_theta_min 2.53
_exptl_absorpt_coefficient_mu 1.587
_exptl_absorpt_correction_T_max 1.00000
_exptl_absorpt_correction_T_min 0.96335
_exptl_absorpt_correction_type multi-scan
_exptl_absorpt_process_details
; 
CrysAlisPro, Agilent Technologies, 
Version 1.171.36.28 (release 01-02-2013 CrysAlis171 .NET) 
(compiled Feb  1 2013,16:14:44) 
;
_exptl_crystal_colour brown
_exptl_crystal_density_diffrn 1.553
_exptl_crystal_density_method 'not measured'
_exptl_crystal_description irregular
_exptl_crystal_F_000 760
_exptl_crystal_size_max 0.22
_exptl_crystal_size_mid 0.20
_exptl_crystal_size_min 0.15
_refine_diff_density_max 0.502
_refine_diff_density_min -0.393
_refine_diff_density_rms 0.073
_refine_ls_extinction_method none
_refine_ls_goodness_of_fit_ref 1.062
_refine_ls_hydrogen_treatment constr
_refine_ls_matrix_type full
_refine_ls_number_parameters 212
_refine_ls_number_reflns 4745
_refine_ls_number_restraints 42
_refine_ls_restrained_S_all 1.060
_refine_ls_R_factor_all 0.0452
_refine_ls_R_factor_gt 0.0343
_refine_ls_shift/su_max 0.001
_refine_ls_shift/su_mean 0.000
_refine_ls_structure_factor_coef Fsqd
_refine_ls_weighting_details 'calc w=1/[\s^2^(Fo^2^)+(0.0208P)^2^+1.7159P] where P=(Fo^2^+2Fc^2^)/3'
_refine_ls_weighting_scheme calc
_refine_ls_wR_factor_gt 0.0696
_refine_ls_wR_factor_ref 0.0749
_reflns_number_gt 4066
_reflns_number_total 4745
_reflns_threshold_expression >2sigma(I)
_cod_data_source_file om6b00281_si_004.cif
_cod_data_source_block mwal59
_cod_original_cell_volume 1583.19(11)
_cod_original_sg_symbol_H-M 'P 21/c'
_cod_database_code 4088654

loop_
_symmetry_equiv_pos_as_xyz
'x, y, z'
'-x, y+1/2, -z+1/2'
'-x, -y, -z'
'x, -y-1/2, z-1/2'

loop_
_atom_site_label
_atom_site_type_symbol
_atom_site_fract_x
_atom_site_fract_y
_atom_site_fract_z
_atom_site_U_iso_or_equiv
_atom_site_adp_type
_atom_site_occupancy
_atom_site_symmetry_multiplicity
_atom_site_calc_flag
_atom_site_refinement_flags
_atom_site_disorder_assembly
_atom_site_disorder_group
Mn Mn 0.431222(19) 0.25386(3) 0.18755(3) 0.01486(7) Uani 1 1 d . . .
C1 C 0.31986(19) 0.3433(3) -0.0021(3) 0.0277(9) Uani 0.825(8) 1 d PU A 1
H1 H 0.3412 0.4122 -0.0432 0.033 Uiso 0.825(8) 1 calc PR A 1
C2 C 0.2801(2) 0.3634(4) 0.0886(4) 0.0344(11) Uani 0.825(8) 1 d PU A 1
H2 H 0.2692 0.4480 0.1201 0.041 Uiso 0.825(8) 1 calc PR A 1
C3 C 0.2591(2) 0.2342(6) 0.1251(3) 0.0350(11) Uani 0.825(8) 1 d PU A 1
H3 H 0.2322 0.2171 0.1866 0.042 Uiso 0.825(8) 1 calc PR A 1
C4 C 0.2844(2) 0.1367(3) 0.0560(4) 0.0266(8) Uani 0.825(8) 1 d PU A 1
H4 H 0.2771 0.0417 0.0607 0.032 Uiso 0.825(8) 1 calc PR A 1
C5 C 0.32292(18) 0.2042(4) -0.0222(2) 0.0241(7) Uani 0.825(8) 1 d PU A 1
H5 H 0.3470 0.1625 -0.0791 0.029 Uiso 0.825(8) 1 calc PR A 1
C1" C 0.2995(8) 0.3756(9) 0.0399(10) 0.014(3) Uiso 0.175(8) 1 d PGU A 2
H1" H 0.3067 0.4678 0.0218 0.017 Uiso 0.175(8) 1 calc PR A 2
C2" C 0.2662(7) 0.3274(11) 0.1329(9) 0.015(3) Uiso 0.175(8) 1 d PGU A 2
H2" H 0.2473 0.3817 0.1880 0.018 Uiso 0.175(8) 1 calc PR A 2
C3" C 0.2661(9) 0.1840(10) 0.1291(11) 0.022(4) Uiso 0.175(8) 1 d PGU A 2
H3" H 0.2471 0.1254 0.1812 0.026 Uiso 0.175(8) 1 calc PR A 2
C4" C 0.2993(9) 0.1435(9) 0.0337(11) 0.008(3) Uiso 0.175(8) 1 d PGU A 2
H4" H 0.3065 0.0530 0.0109 0.009 Uiso 0.175(8) 1 calc PR A 2
C5" C 0.3200(7) 0.2620(14) -0.0214(8) 0.014(3) Uiso 0.175(8) 1 d PGU A 2
H5" H 0.3434 0.2647 -0.0877 0.016 Uiso 0.175(8) 1 calc PR A 2
C6 C 0.56666(13) 0.11597(19) 0.27254(19) 0.0184(4) Uani 1 1 d . A .
H6 H 0.6105 0.1895 0.2926 0.022 Uiso 1 1 calc R . .
C7 C 0.50994(13) 0.07386(19) 0.34197(18) 0.0184(4) Uani 1 1 d . . .
H7 H 0.5090 0.1152 0.4161 0.022 Uiso 1 1 calc R A .
C8 C 0.45588(13) -0.03897(19) 0.28199(18) 0.0188(4) Uani 1 1 d . . .
H8 H 0.4121 -0.0877 0.3083 0.023 Uiso 1 1 calc R . .
C9 C 0.47847(13) -0.06751(18) 0.17405(18) 0.0177(4) Uani 1 1 d . . .
H9 H 0.4526 -0.1388 0.1159 0.021 Uiso 1 1 calc R A .
C10 C 0.54596(13) 0.02921(18) 0.16964(18) 0.0179(4) Uani 1 1 d . A .
H10 H 0.5730 0.0347 0.1070 0.021 Uiso 1 1 calc R . .
Mn' Mn 0.931827(19) 0.26802(3) 0.24626(3) 0.01460(7) Uani 1 1 d . . .
C1' C 0.78289(14) 0.1529(2) 0.2084(2) 0.0304(5) Uani 1 1 d . . .
H1' H 0.7745 0.0629 0.1773 0.037 Uiso 1 1 calc R . .
C2' C 0.76103(14) 0.2723(3) 0.1357(2) 0.0325(5) Uani 1 1 d . . .
H2' H 0.7358 0.2769 0.0467 0.039 Uiso 1 1 calc R . .
C3' C 0.78327(14) 0.3828(2) 0.2181(2) 0.0260(5) Uani 1 1 d . . .
H3' H 0.7752 0.4754 0.1947 0.031 Uiso 1 1 calc R . .
C4' C 0.81932(14) 0.3330(2) 0.3401(2) 0.0226(4) Uani 1 1 d . . .
H4' H 0.8404 0.3859 0.4144 0.027 Uiso 1 1 calc R . .
C5' C 0.81912(14) 0.1913(2) 0.3346(2) 0.0245(4) Uani 1 1 d . . .
H5' H 0.8400 0.1317 0.4044 0.029 Uiso 1 1 calc R . .
C6' C 1.01486(13) 0.08708(19) 0.16961(18) 0.0169(3) Uani 1 1 d . . .
H6' H 1.0169 0.1292 0.0963 0.020 Uiso 1 1 calc R . .
C7' C 1.06754(13) 0.12766(17) 0.29531(18) 0.0166(3) Uani 1 1 d . . .
H7' H 1.1115 0.2010 0.3208 0.020 Uiso 1 1 calc R . .
C8' C 1.04316(13) 0.04015(18) 0.37499(18) 0.0161(3) Uani 1 1 d . . .
H8' H 1.0674 0.0447 0.4639 0.019 Uiso 1 1 calc R . .
C9' C 0.97686(13) -0.05549(17) 0.30101(18) 0.0161(3) Uani 1 1 d . . .
H9' H 0.9488 -0.1268 0.3311 0.019 Uiso 1 1 calc R . .
C10' C 0.95913(13) -0.02651(18) 0.17281(18) 0.0165(3) Uani 1 1 d . . .
H10' H 0.9173 -0.0750 0.1023 0.020 Uiso 1 1 calc R . .

loop_
_atom_site_aniso_label
_atom_site_aniso_U_11
_atom_site_aniso_U_22
_atom_site_aniso_U_33
_atom_site_aniso_U_23
_atom_site_aniso_U_13
_atom_site_aniso_U_12
Mn 0.01034(12) 0.01484(13) 0.01630(14) 0.00032(10) 0.00135(10) 0.00059(9)
C1 0.0169(12) 0.0228(15) 0.0315(16) 0.0161(12) -0.0047(11) -0.0032(10)
C2 0.0132(12) 0.0300(15) 0.046(2) -0.0227(15) -0.0059(13) 0.0095(11)
C3 0.0105(12) 0.072(4) 0.0203(14) 0.0006(15) 0.0028(10) -0.0045(15)
C4 0.0140(13) 0.0199(14) 0.0350(19) 0.0066(11) -0.0036(13) -0.0051(9)
C5 0.0170(11) 0.0304(19) 0.0182(12) -0.0081(11) -0.0012(9) 0.0074(10)
C6 0.0155(8) 0.0136(8) 0.0241(10) 0.0021(7) 0.0050(7) 0.0020(6)
C7 0.0172(9) 0.0178(9) 0.0187(9) 0.0012(7) 0.0051(7) 0.0055(7)
C8 0.0143(8) 0.0183(9) 0.0232(9) 0.0060(7) 0.0062(7) 0.0034(7)
C9 0.0168(8) 0.0126(8) 0.0203(9) 0.0015(7) 0.0029(7) 0.0017(6)
C10 0.0162(8) 0.0156(8) 0.0212(9) 0.0050(7) 0.0062(7) 0.0039(7)
Mn' 0.00986(12) 0.01427(13) 0.01972(14) 0.00101(10) 0.00555(11) 0.00017(9)
C1' 0.0157(9) 0.0250(10) 0.0552(15) -0.0190(10) 0.0185(10) -0.0083(8)
C2' 0.0099(8) 0.0678(17) 0.0180(10) 0.0014(10) 0.0030(7) -0.0007(9)
C3' 0.0131(9) 0.0219(10) 0.0438(13) 0.0148(9) 0.0114(9) 0.0045(7)
C4' 0.0150(9) 0.0267(10) 0.0275(10) -0.0079(8) 0.0095(8) -0.0002(7)
C5' 0.0171(9) 0.0261(10) 0.0344(11) 0.0146(9) 0.0142(8) 0.0059(7)
C6' 0.0154(8) 0.0162(8) 0.0191(9) 0.0037(7) 0.0064(7) 0.0035(6)
C7' 0.0141(8) 0.0103(7) 0.0237(9) 0.0008(6) 0.0051(7) 0.0016(6)
C8' 0.0146(8) 0.0139(8) 0.0183(9) -0.0002(6) 0.0046(7) 0.0042(6)
C9' 0.0168(8) 0.0094(7) 0.0238(9) -0.0003(7) 0.0094(7) 0.0018(6)
C10' 0.0126(8) 0.0143(8) 0.0205(9) -0.0026(7) 0.0039(7) 0.0014(6)

loop_
_atom_type_symbol
_atom_type_description
_atom_type_scat_dispersion_real
_atom_type_scat_dispersion_imag
_atom_type_scat_source
C C 0.0033 0.0016 'International Tables Vol C Tables 4.2.6.8 and 6.1.1.4'
H H 0.0000 0.0000 'International Tables Vol C Tables 4.2.6.8 and 6.1.1.4'
Mn Mn 0.3368 0.7283 'International Tables Vol C Tables 4.2.6.8 and 6.1.1.4'

loop_
_geom_angle_atom_site_label_1
_geom_angle_atom_site_label_2
_geom_angle_atom_site_label_3
_geom_angle
_geom_angle_site_symmetry_1
_geom_angle_site_symmetry_3
C6 Mn C5" 128.3(3) . .
C6 Mn C1 143.90(12) . .
C5" Mn C1 20.3(3) . .
C6 Mn C4" 113.4(2) . .
C5" Mn C4" 34.90(14) . .
C1 Mn C4" 51.6(2) . .
C6 Mn C2 171.26(9) . .
C5" Mn C2 46.6(2) . .
C1 Mn C2 34.10(12) . .
C4" Mn C2 58.2(2) . .
C6 Mn C1" 161.6(3) . .
C5" Mn C1" 34.71(12) . .
C1 Mn C1" 17.7(3) . .
C4" Mn C1" 57.59(15) . .
C2 Mn C1" 17.6(2) . .
C6 Mn C5 117.26(10) . .
C5" Mn C5 13.8(3) . .
C1 Mn C5 34.07(9) . .
C4" Mn C5 25.0(3) . .
C2 Mn C5 56.40(10) . .
C1" Mn C5 47.2(2) . .
C6 Mn C3" 126.3(2) . .
C5" Mn C3" 57.50(18) . .
C1 Mn C3" 63.3(2) . .
C4" Mn C3" 34.50(16) . .
C2 Mn C3" 45.8(2) . .
C1" Mn C3" 57.05(14) . .
C5 Mn C3" 54.6(3) . .
C6 Mn C3 138.04(14) . .
C5" Mn C3 55.1(2) . .
C1 Mn C3 56.41(11) . .
C4" Mn C3 40.4(2) . .
C2 Mn C3 34.29(14) . .
C1" Mn C3 47.3(2) . .
C5 Mn C3 55.70(10) . .
C3" Mn C3 12.0(2) . .
C6 Mn C9 87.96(7) . 2_655
C5" Mn C9 130.8(3) . 2_655
C1 Mn C9 111.22(9) . 2_655
C4" Mn C9 158.6(2) . 2_655
C2 Mn C9 100.47(8) . 2_655
C1" Mn C9 102.2(2) . 2_655
C5 Mn C9 144.17(11) . 2_655
C3" Mn C9 131.0(3) . 2_655
C3 Mn C9 121.86(13) . 2_655
C6 Mn C2" 157.9(3) . .
C5" Mn C2" 57.30(13) . .
C1 Mn C2" 49.3(2) . .
C4" Mn C2" 57.16(17) . .
C2 Mn C2" 17.0(2) . .
C1" Mn C2" 34.22(11) . .
C5 Mn C2" 63.8(2) . .
C3" Mn C2" 34.10(13) . .
C3 Mn C2" 22.1(2) . .
C9 Mn C2" 102.6(2) 2_655 .
C6 Mn C4 115.07(9) . .
C5" Mn C4 41.9(3) . .
C1 Mn C4 56.26(10) . .
C4" Mn C4 9.4(3) . .
C2 Mn C4 56.22(10) . .
C1" Mn C4 59.0(2) . .
C5 Mn C4 33.60(12) . .
C3" Mn C4 25.7(3) . .
C3 Mn C4 33.18(13) . .
C9 Mn C4 154.69(11) 2_655 .
C2" Mn C4 52.2(2) . .
C2 C1 C5 108.2(2) . .
C2 C1 Mn 73.54(15) . .
C5 C1 Mn 74.31(14) . .
C1 C2 C3 107.3(2) . .
C1 C2 Mn 72.36(14) . .
C3 C2 Mn 74.07(17) . .
C4 C3 C2 108.6(3) . .
C4 C3 Mn 74.75(17) . .
C2 C3 Mn 71.64(15) . .
C3 C4 C5 107.4(3) . .
C3 C4 Mn 72.07(15) . .
C5 C4 Mn 71.40(15) . .
C1 C5 C4 108.4(3) . .
C1 C5 Mn 71.62(14) . .
C4 C5 Mn 75.00(16) . .
C2" C1" C5" 108.0 . .
C2" C1" Mn 74.1(4) . .
C5" C1" Mn 71.3(4) . .
C3" C2" C1" 108.0 . .
C3" C2" Mn 72.4(4) . .
C1" C2" Mn 71.7(4) . .
C4" C3" C2" 108.0 . .
C4" C3" Mn 71.2(4) . .
C2" C3" Mn 73.5(4) . .
C3" C4" C5" 108.0 . .
C3" C4" Mn 74.3(4) . .
C5" C4" Mn 72.1(4) . .
C4" C5" C1" 108.0 . .
C4" C5" Mn 73.0(5) . .
C1" C5" Mn 74.0(4) . .
C10 C6 C7 107.58(17) . .
C10 C6 Mn 96.85(12) . .
C7 C6 Mn 78.35(11) . .
C8 C7 C6 108.27(17) . .
C8 C7 Mn 100.67(12) . .
C6 C7 Mn 67.35(10) . .
C7 C8 C9 107.68(17) . .
C7 C8 Mn 109.45(12) . 2_645
C9 C8 Mn 66.95(10) . 2_645
C10 C9 C8 107.60(17) . .
C10 C9 Mn 106.56(12) . 2_645
C8 C9 Mn 80.19(11) . 2_645
C6 C10 C9 108.86(17) . .
C7' Mn' C5' 113.29(7) . .
C7' Mn' C1' 115.32(7) . .
C5' Mn' C1' 33.92(8) . .
C7' Mn' C2' 142.69(8) . .
C5' Mn' C2' 56.46(7) . .
C1' Mn' C2' 34.25(8) . .
C7' Mn' C9' 88.16(6) . 2_755
C5' Mn' C9' 151.33(7) . 2_755
C1' Mn' C9' 151.01(8) . 2_755
C2' Mn' C9' 116.97(8) . 2_755
C7' Mn' C4' 137.69(7) . .
C5' Mn' C4' 34.00(7) . .
C1' Mn' C4' 56.39(7) . .
C2' Mn' C4' 56.19(7) . .
C9' Mn' C4' 117.48(7) 2_755 .
C7' Mn' C3' 169.52(7) . .
C5' Mn' C3' 56.23(7) . .
C1' Mn' C3' 56.47(7) . .
C2' Mn' C3' 33.89(8) . .
C9' Mn' C3' 101.73(7) 2_755 .
C4' Mn' C3' 33.60(7) . .
C7' Mn' C6' 33.74(6) . .
C5' Mn' C6' 116.19(7) . .
C1' Mn' C6' 98.47(7) . .
C2' Mn' C6' 113.36(8) . .
C9' Mn' C6' 92.29(6) 2_755 .
C4' Mn' C6' 150.19(7) . .
C3' Mn' C6' 147.05(7) . .
C7' Mn' C10' 90.14(6) . 2_755
C5' Mn' C10' 123.67(7) . 2_755
C1' Mn' C10' 150.44(7) . 2_755
C2' Mn' C10' 126.24(8) . 2_755
C9' Mn' C10' 33.22(6) 2_755 2_755
C4' Mn' C10' 94.88(7) . 2_755
C3' Mn' C10' 96.24(7) . 2_755
C6' Mn' C10' 111.07(6) . 2_755
C5' C1' C2' 107.57(19) . .
C5' C1' Mn' 72.92(11) . .
C2' C1' Mn' 72.92(12) . .
C3' C2' C1' 107.89(19) . .
C3' C2' Mn' 73.56(11) . .
C1' C2' Mn' 72.83(11) . .
C4' C3' C2' 108.07(19) . .
C4' C3' Mn' 72.83(11) . .
C2' C3' Mn' 72.56(12) . .
C3' C4' C5' 108.32(19) . .
C3' C4' Mn' 73.57(12) . .
C5' C4' Mn' 72.70(11) . .
C1' C5' C4' 108.15(19) . .
C1' C5' Mn' 73.16(12) . .
C4' C5' Mn' 73.30(12) . .
C10' C6' C7' 108.03(16) . .
C10' C6' Mn' 100.51(12) . .
C7' C6' Mn' 66.71(10) . .
C8' C7' C6' 107.90(16) . .
C8' C7' Mn' 96.22(12) . .
C6' C7' Mn' 79.55(10) . .
C7' C8' C9' 108.51(16) . .
C8' C9' C10' 107.93(16) . .
C8' C9' Mn' 106.93(12) . 2_745
C10' C9' Mn' 79.37(10) . 2_745
C6' C10' C9' 107.62(16) . .
C6' C10' Mn' 109.75(12) . 2_745
C9' C10' Mn' 67.41(10) . 2_745

loop_
_geom_bond_atom_site_label_1
_geom_bond_atom_site_label_2
_geom_bond_distance
_geom_bond_site_symmetry_2
Mn C6 2.3382(18) .
Mn C5" 2.362(9) .
Mn C1 2.370(2) .
Mn C4" 2.373(12) .
Mn C2 2.385(3) .
Mn C1" 2.397(9) .
Mn C5 2.404(2) .
Mn C3" 2.414(12) .
Mn C3 2.416(3) .
Mn C9 2.4262(18) 2_655
Mn C2" 2.429(9) .
Mn C4 2.450(3) .
C1 C2 1.394(5) .
C1 C5 1.399(4) .
C2 C3 1.416(6) .
C3 C4 1.390(5) .
C4 C5 1.404(5) .
C1" C2" 1.4200 .
C1" C5" 1.4200 .
C2" C3" 1.4200 .
C3" C4" 1.4200 .
C4" C5" 1.4200 .
C6 C10 1.400(3) .
C6 C7 1.428(3) .
C7 C8 1.401(3) .
C8 C9 1.430(3) .
C8 Mn 2.5981(19) 2_645
C9 C10 1.407(3) .
C9 Mn 2.4262(18) 2_645
Mn' C7' 2.3531(17) .
Mn' C5' 2.396(2) .
Mn' C1' 2.399(2) .
Mn' C2' 2.400(2) .
Mn' C9' 2.4025(17) 2_755
Mn' C4' 2.403(2) .
Mn' C3' 2.4128(19) .
Mn' C6' 2.5192(19) .
Mn' C10' 2.5576(18) 2_755
C1' C5' 1.398(3) .
C1' C2' 1.413(3) .
C2' C3' 1.403(3) .
C3' C4' 1.392(3) .
C4' C5' 1.403(3) .
C6' C10' 1.409(3) .
C6' C7' 1.423(3) .
C7' C8' 1.404(3) .
C8' C9' 1.407(3) .
C9' C10' 1.426(3) .
C9' Mn' 2.4025(17) 2_745
C10' Mn' 2.5576(18) 2_745

loop_
_geom_torsion_atom_site_label_1
_geom_torsion_atom_site_label_2
_geom_torsion_atom_site_label_3
_geom_torsion_atom_site_label_4
_geom_torsion
_geom_torsion_site_symmetry_1
_geom_torsion_site_symmetry_4
C6 Mn C1 C2 165.2(2) . .
C5" Mn C1 C2 117.3(6) . .
C4" Mn C1 C2 88.2(3) . .
C1" Mn C1 C2 -15.2(6) . .
C5 Mn C1 C2 115.0(2) . .
C3" Mn C1 C2 49.4(3) . .
C3 Mn C1 C2 37.99(19) . .
C9 Mn C1 C2 -77.0(2) 2_655 .
C2" Mn C1 C2 11.6(3) . .
C4 Mn C1 C2 78.1(2) . .
C6 Mn C1 C5 50.2(2) . .
C5" Mn C1 C5 2.3(6) . .
C4" Mn C1 C5 -26.7(3) . .
C2 Mn C1 C5 -115.0(2) . .
C1" Mn C1 C5 -130.2(7) . .
C3" Mn C1 C5 -65.6(3) . .
C3 Mn C1 C5 -77.0(2) . .
C9 Mn C1 C5 168.08(17) 2_655 .
C2" Mn C1 C5 -103.3(4) . .
C4 Mn C1 C5 -36.85(17) . .
C5 C1 C2 C3 0.4(3) . .
Mn C1 C2 C3 -66.40(19) . .
C5 C1 C2 Mn 66.78(17) . .
C6 Mn C2 C1 -82.9(11) . .
C5" Mn C2 C1 -25.1(3) . .
C4" Mn C2 C1 -67.3(3) . .
C1" Mn C2 C1 15.3(7) . .
C5 Mn C2 C1 -37.57(15) . .
C3" Mn C2 C1 -108.7(4) . .
C3 Mn C2 C1 -114.5(2) . .
C9 Mn C2 C1 112.55(19) 2_655 .
C2" Mn C2 C1 -148.5(9) . .
C4 Mn C2 C1 -78.2(2) . .
C6 Mn C2 C3 31.6(11) . .
C5" Mn C2 C3 89.3(4) . .
C1 Mn C2 C3 114.5(2) . .
C4" Mn C2 C3 47.2(4) . .
C1" Mn C2 C3 129.8(8) . .
C5 Mn C2 C3 76.91(19) . .
C3" Mn C2 C3 5.7(4) . .
C9 Mn C2 C3 -133.0(2) 2_655 .
C2" Mn C2 C3 -34.0(8) . .
C4 Mn C2 C3 36.26(19) . .
C1 C2 C3 C4 -0.9(3) . .
Mn C2 C3 C4 -66.1(2) . .
C1 C2 C3 Mn 65.25(17) . .
C6 Mn C3 C4 -57.1(3) . .
C5" Mn C3 C4 53.7(4) . .
C1 Mn C3 C4 78.3(2) . .
C4" Mn C3 C4 10.0(4) . .
C2 Mn C3 C4 116.1(3) . .
C1" Mn C3 C4 97.7(4) . .
C5 Mn C3 C4 36.9(2) . .
C3" Mn C3 C4 -43.8(13) . .
C9 Mn C3 C4 174.0(2) 2_655 .
C2" Mn C3 C4 141.9(7) . .
C6 Mn C3 C2 -173.2(2) . .
C5" Mn C3 C2 -62.4(4) . .
C1 Mn C3 C2 -37.77(18) . .
C4" Mn C3 C2 -106.1(5) . .
C1" Mn C3 C2 -18.4(4) . .
C5 Mn C3 C2 -79.1(2) . .
C3" Mn C3 C2 -159.9(14) . .
C9 Mn C3 C2 57.9(2) 2_655 .
C2" Mn C3 C2 25.8(6) . .
C4 Mn C3 C2 -116.1(3) . .
C2 C3 C4 C5 1.1(3) . .
Mn C3 C4 C5 -63.06(19) . .
C2 C3 C4 Mn 64.12(18) . .
C6 Mn C4 C3 141.7(2) . .
C5" Mn C4 C3 -98.0(5) . .
C1 Mn C4 C3 -78.8(2) . .
C4" Mn C4 C3 -136.4(17) . .
C2 Mn C4 C3 -37.5(2) . .
C1" Mn C4 C3 -58.1(4) . .
C5 Mn C4 C3 -116.2(3) . .
C3" Mn C4 C3 19.5(5) . .
C9 Mn C4 C3 -12.0(5) 2_655 .
C2" Mn C4 C3 -17.1(3) . .
C6 Mn C4 C5 -102.1(2) . .
C5" Mn C4 C5 18.2(4) . .
C1 Mn C4 C5 37.38(16) . .
C4" Mn C4 C5 -20.2(15) . .
C2 Mn C4 C5 78.7(2) . .
C1" Mn C4 C5 58.1(3) . .
C3" Mn C4 C5 135.6(6) . .
C3 Mn C4 C5 116.2(3) . .
C9 Mn C4 C5 104.2(4) 2_655 .
C2" Mn C4 C5 99.1(3) . .
C2 C1 C5 C4 0.3(3) . .
Mn C1 C5 C4 66.54(18) . .
C2 C1 C5 Mn -66.27(18) . .
C3 C4 C5 C1 -0.8(3) . .
Mn C4 C5 C1 -64.33(17) . .
C3 C4 C5 Mn 63.50(19) . .
C6 Mn C5 C1 -149.39(18) . .
C5" Mn C5 C1 -3.4(8) . .
C4" Mn C5 C1 123.4(5) . .
C2 Mn C5 C1 37.60(18) . .
C1" Mn C5 C1 18.4(3) . .
C3" Mn C5 C1 93.9(3) . .
C3 Mn C5 C1 79.2(2) . .
C9 Mn C5 C1 -19.2(3) 2_655 .
C2" Mn C5 C1 55.3(3) . .
C4 Mn C5 C1 115.7(2) . .
C6 Mn C5 C4 94.9(2) . .
C5" Mn C5 C4 -119.1(9) . .
C1 Mn C5 C4 -115.7(2) . .
C4" Mn C5 C4 7.7(5) . .
C2 Mn C5 C4 -78.1(2) . .
C1" Mn C5 C4 -97.3(4) . .
C3" Mn C5 C4 -21.8(3) . .
C3 Mn C5 C4 -36.5(2) . .
C9 Mn C5 C4 -134.9(2) 2_655 .
C2" Mn C5 C4 -60.4(3) . .
C6 Mn C1" C2" 143.2(8) . .
C5" Mn C1" C2" 115.8(2) . .
C1 Mn C1" C2" 142.5(7) . .
C4" Mn C1" C2" 78.0(2) . .
C2 Mn C1" C2" -8.3(7) . .
C5 Mn C1" C2" 106.8(4) . .
C3" Mn C1" C2" 36.71(13) . .
C3 Mn C1" C2" 27.8(4) . .
C9 Mn C1" C2" -94.6(4) 2_655 .
C4 Mn C1" C2" 67.0(3) . .
C6 Mn C1" C5" 27.4(8) . .
C1 Mn C1" C5" 26.7(7) . .
C4" Mn C1" C5" -37.86(14) . .
C2 Mn C1" C5" -124.1(7) . .
C5 Mn C1" C5" -9.0(3) . .
C3" Mn C1" C5" -79.1(2) . .
C3 Mn C1" C5" -88.0(3) . .
C9 Mn C1" C5" 149.6(4) 2_655 .
C2" Mn C1" C5" -115.8(2) . .
C4 Mn C1" C5" -48.8(3) . .
C5" C1" C2" C3" 0.0 . .
Mn C1" C2" C3" -63.7(4) . .
C5" C1" C2" Mn 63.7(4) . .
C6 Mn C2" C3" -33.2(7) . .
C5" Mn C2" C3" 79.0(3) . .
C1 Mn C2" C3" 102.4(3) . .
C4" Mn C2" C3" 37.22(17) . .
C2 Mn C2" C3" 125.1(8) . .
C1" Mn C2" C3" 116.54(19) . .
C5 Mn C2" C3" 65.0(3) . .
C3 Mn C2" C3" 2.1(6) . .
C9 Mn C2" C3" -150.3(4) 2_655 .
C4 Mn C2" C3" 27.5(4) . .
C6 Mn C2" C1" -149.8(7) . .
C5" Mn C2" C1" -37.53(16) . .
C1 Mn C2" C1" -14.1(3) . .
C4" Mn C2" C1" -79.3(2) . .
C2 Mn C2" C1" 8.6(8) . .
C5 Mn C2" C1" -51.5(3) . .
C3" Mn C2" C1" -116.54(19) . .
C3 Mn C2" C1" -114.4(6) . .
C9 Mn C2" C1" 93.1(4) 2_655 .
C4 Mn C2" C1" -89.1(4) . .
C1" C2" C3" C4" 0.0 . .
Mn C2" C3" C4" -63.2(4) . .
C1" C2" C3" Mn 63.2(4) . .
C6 Mn C3" C4" -78.6(4) . .
C5" Mn C3" C4" 37.83(14) . .
C1 Mn C3" C4" 60.3(3) . .
C2 Mn C3" C4" 96.7(4) . .
C1" Mn C3" C4" 79.4(2) . .
C5 Mn C3" C4" 21.6(3) . .
C3 Mn C3" C4" 112.4(12) . .
C9 Mn C3" C4" 156.0(5) 2_655 .
C2" Mn C3" C4" 116.20(19) . .
C4 Mn C3" C4" -6.8(6) . .
C6 Mn C3" C2" 165.2(4) . .
C5" Mn C3" C2" -78.4(2) . .
C1 Mn C3" C2" -55.9(3) . .
C4" Mn C3" C2" -116.20(19) . .
C2 Mn C3" C2" -19.5(3) . .
C1" Mn C3" C2" -36.84(15) . .
C5 Mn C3" C2" -94.6(3) . .
C3 Mn C3" C2" -3.8(12) . .
C9 Mn C3" C2" 39.8(5) 2_655 .
C4 Mn C3" C2" -123.0(6) . .
C2" C3" C4" C5" 0.0 . .
Mn C3" C4" C5" -64.8(4) . .
C2" C3" C4" Mn 64.8(4) . .
C6 Mn C4" C3" 120.5(4) . .
C5" Mn C4" C3" -115.32(18) . .
C1 Mn C4" C3" -98.2(3) . .
C2 Mn C4" C3" -56.9(3) . .
C1" Mn C4" C3" -77.67(19) . .
C5 Mn C4" C3" -134.8(5) . .
C3 Mn C4" C3" -17.3(3) . .
C9 Mn C4" C3" -57.3(11) 2_655 .
C2" Mn C4" C3" -36.78(13) . .
C4 Mn C4" C3" 18.3(15) . .
C6 Mn C4" C5" -124.1(4) . .
C1 Mn C4" C5" 17.2(3) . .
C2 Mn C4" C5" 58.4(3) . .
C1" Mn C4" C5" 37.65(14) . .
C5 Mn C4" C5" -19.5(6) . .
C3" Mn C4" C5" 115.32(18) . .
C3 Mn C4" C5" 98.0(4) . .
C9 Mn C4" C5" 58.0(11) 2_655 .
C2" Mn C4" C5" 78.5(2) . .
C4 Mn C4" C5" 133.6(15) . .
C3" C4" C5" C1" 0.0 . .
Mn C4" C5" C1" -66.2(4) . .
C3" C4" C5" Mn 66.2(4) . .
C2" C1" C5" C4" 0.0 . .
Mn C1" C5" C4" 65.6(4) . .
C2" C1" C5" Mn -65.6(4) . .
C6 Mn C5" C4" 75.6(4) . .
C1 Mn C5" C4" -138.3(6) . .
C2 Mn C5" C4" -95.0(3) . .
C1" Mn C5" C4" -115.10(17) . .
C5 Mn C5" C4" 36.2(9) . .
C3" Mn C5" C4" -37.38(15) . .
C3 Mn C5" C4" -51.6(3) . .
C9 Mn C5" C4" -155.9(4) 2_655 .
C2" Mn C5" C4" -78.1(2) . .
C4 Mn C5" C4" -10.2(4) . .
C6 Mn C5" C1" -169.3(4) . .
C1 Mn C5" C1" -23.2(6) . .
C4" Mn C5" C1" 115.10(17) . .
C2 Mn C5" C1" 20.1(3) . .
C5 Mn C5" C1" 151.3(9) . .
C3" Mn C5" C1" 77.72(19) . .
C3 Mn C5" C1" 63.5(3) . .
C9 Mn C5" C1" -40.8(4) 2_655 .
C2" Mn C5" C1" 36.99(14) . .
C4 Mn C5" C1" 104.9(4) . .
C5" Mn C6 C10 -11.4(3) . .
C1 Mn C6 C10 -30.6(2) . .
C4" Mn C6 C10 25.7(3) . .
C2 Mn C6 C10 40.2(10) . .
C1" Mn C6 C10 -30.9(6) . .
C5 Mn C6 C10 -1.60(17) . .
C3" Mn C6 C10 63.0(3) . .
C3 Mn C6 C10 66.37(19) . .
C9 Mn C6 C10 -155.02(13) 2_655 .
C2" Mn C6 C10 85.4(6) . .
C4 Mn C6 C10 35.89(19) . .
C5" Mn C6 C7 -118.0(3) . .
C1 Mn C6 C7 -137.18(14) . .
C4" Mn C6 C7 -80.9(3) . .
C2 Mn C6 C7 -66.4(9) . .
C1" Mn C6 C7 -137.5(6) . .
C5 Mn C6 C7 -108.22(14) . .
C3" Mn C6 C7 -43.6(3) . .
C3 Mn C6 C7 -40.24(18) . .
C9 Mn C6 C7 98.36(12) 2_655 .
C2" Mn C6 C7 -21.2(6) . .
C4 Mn C6 C7 -70.72(18) . .
C10 C6 C7 C8 0.6(2) . .
Mn C6 C7 C8 94.22(14) . .
C10 C6 C7 Mn -93.58(13) . .
C6 Mn C7 C8 -105.49(17) . .
C5" Mn C7 C8 -11.7(3) . .
C1 Mn C7 C8 -1.7(3) . .
C4" Mn C7 C8 5.3(3) . .
C2 Mn C7 C8 61.59(19) . .
C1" Mn C7 C8 42.6(8) . .
C5 Mn C7 C8 -13.56(16) . .
C3" Mn C7 C8 40.2(3) . .
C3 Mn C7 C8 47.31(17) . .
C9 Mn C7 C8 172.58(13) 2_655 .
C2" Mn C7 C8 65.0(3) . .
C4 Mn C7 C8 14.11(18) . .
C5" Mn C7 C6 93.7(3) . .
C1 Mn C7 C6 103.8(3) . .
C4" Mn C7 C6 110.8(3) . .
C2 Mn C7 C6 167.08(14) . .
C1" Mn C7 C6 148.1(8) . .
C5 Mn C7 C6 91.94(13) . .
C3" Mn C7 C6 145.7(3) . .
C3 Mn C7 C6 152.80(15) . .
C9 Mn C7 C6 -81.93(12) 2_655 .
C2" Mn C7 C6 170.5(3) . .
C4 Mn C7 C6 119.60(16) . .
C6 C7 C8 C9 -0.2(2) . .
Mn C7 C8 C9 69.25(15) . .
C6 C7 C8 Mn 70.91(16) . 2_645
Mn C7 C8 Mn 140.39(7) . 2_645
C7 C8 C9 C10 -0.3(2) . .
Mn C8 C9 C10 -104.39(14) 2_645 .
C7 C8 C9 Mn 104.14(14) . 2_645
C7 C6 C10 C9 -0.8(2) . .
Mn C6 C10 C9 -80.71(15) . .
C8 C9 C10 C6 0.7(2) . .
Mn C9 C10 C6 -84.06(15) 2_645 .
C7' Mn' C1' C5' 94.59(13) . .
C2' Mn' C1' C5' -115.13(18) . .
C9' Mn' C1' C5' -124.07(16) 2_755 .
C4' Mn' C1' C5' -37.31(12) . .
C3' Mn' C1' C5' -77.90(13) . .
C6' Mn' C1' C5' 125.31(12) . .
C10' Mn' C1' C5' -52.5(2) 2_755 .
C7' Mn' C1' C2' -150.28(13) . .
C5' Mn' C1' C2' 115.13(18) . .
C9' Mn' C1' C2' -8.9(2) 2_755 .
C4' Mn' C1' C2' 77.83(14) . .
C3' Mn' C1' C2' 37.23(13) . .
C6' Mn' C1' C2' -119.56(13) . .
C10' Mn' C1' C2' 62.6(2) 2_755 .
C5' C1' C2' C3' -0.5(2) . .
Mn' C1' C2' C3' -65.73(14) . .
C5' C1' C2' Mn' 65.19(14) . .
C7' Mn' C2' C3' 162.92(12) . .
C5' Mn' C2' C3' 77.93(13) . .
C1' Mn' C2' C3' 115.24(18) . .
C9' Mn' C2' C3' -69.60(14) 2_755 .
C4' Mn' C2' C3' 36.79(12) . .
C6' Mn' C2' C3' -175.18(12) . .
C10' Mn' C2' C3' -31.87(16) 2_755 .
C7' Mn' C2' C1' 47.68(18) . .
C5' Mn' C2' C1' -37.31(12) . .
C9' Mn' C2' C1' 175.15(12) 2_755 .
C4' Mn' C2' C1' -78.45(14) . .
C3' Mn' C2' C1' -115.24(18) . .
C6' Mn' C2' C1' 69.58(14) . .
C10' Mn' C2' C1' -147.11(13) 2_755 .
C1' C2' C3' C4' 0.6(2) . .
Mn' C2' C3' C4' -64.65(14) . .
C1' C2' C3' Mn' 65.24(14) . .
C7' Mn' C3' C4' 37.8(5) . .
C5' Mn' C3' C4' 37.28(12) . .
C1' Mn' C3' C4' 78.30(14) . .
C2' Mn' C3' C4' 115.94(18) . .
C9' Mn' C3' C4' -122.62(12) 2_755 .
C6' Mn' C3' C4' 124.10(15) . .
C10' Mn' C3' C4' -89.42(13) 2_755 .
C7' Mn' C3' C2' -78.1(4) . .
C5' Mn' C3' C2' -78.66(14) . .
C1' Mn' C3' C2' -37.64(13) . .
C9' Mn' C3' C2' 121.44(13) 2_755 .
C4' Mn' C3' C2' -115.94(18) . .
C6' Mn' C3' C2' 8.2(2) . .
C10' Mn' C3' C2' 154.64(13) 2_755 .
C2' C3' C4' C5' -0.4(2) . .
Mn' C3' C4' C5' -64.90(14) . .
C2' C3' C4' Mn' 64.48(14) . .
C7' Mn' C4' C3' -170.46(12) . .
C5' Mn' C4' C3' -115.79(18) . .
C1' Mn' C4' C3' -78.58(14) . .
C2' Mn' C4' C3' -37.12(13) . .
C9' Mn' C4' C3' 68.37(14) 2_755 .
C6' Mn' C4' C3' -115.05(16) . .
C10' Mn' C4' C3' 93.95(13) 2_755 .
C7' Mn' C4' C5' -54.67(16) . .
C1' Mn' C4' C5' 37.21(13) . .
C2' Mn' C4' C5' 78.67(14) . .
C9' Mn' C4' C5' -175.84(12) 2_755 .
C3' Mn' C4' C5' 115.79(18) . .
C6' Mn' C4' C5' 0.7(2) . .
C10' Mn' C4' C5' -150.27(13) 2_755 .
C2' C1' C5' C4' 0.3(2) . .
Mn' C1' C5' C4' 65.47(14) . .
C2' C1' C5' Mn' -65.19(14) . .
C3' C4' C5' C1' 0.1(2) . .
Mn' C4' C5' C1' -65.38(14) . .
C3' C4' C5' Mn' 65.47(14) . .
C7' Mn' C5' C1' -101.21(13) . .
C2' Mn' C5' C1' 37.69(13) . .
C9' Mn' C5' C1' 123.21(17) 2_755 .
C4' Mn' C5' C1' 115.51(18) . .
C3' Mn' C5' C1' 78.68(14) . .
C6' Mn' C5' C1' -64.08(14) . .
C10' Mn' C5' C1' 151.93(12) 2_755 .
C7' Mn' C5' C4' 143.28(12) . .
C1' Mn' C5' C4' -115.51(18) . .
C2' Mn' C5' C4' -77.82(14) . .
C9' Mn' C5' C4' 7.7(2) 2_755 .
C3' Mn' C5' C4' -36.83(12) . .
C6' Mn' C5' C4' -179.59(11) . .
C10' Mn' C5' C4' 36.42(15) 2_755 .
C7' Mn' C6' C10' 105.24(16) . .
C5' Mn' C6' C10' 11.98(14) . .
C1' Mn' C6' C10' -18.51(14) . .
C2' Mn' C6' C10' -50.73(14) . .
C9' Mn' C6' C10' -171.51(12) 2_755 .
C4' Mn' C6' C10' 11.5(2) . .
C3' Mn' C6' C10' -55.68(18) . .
C10' Mn' C6' C10' 160.36(8) 2_755 .
C5' Mn' C6' C7' -93.26(12) . .
C1' Mn' C6' C7' -123.75(12) . .
C2' Mn' C6' C7' -155.98(11) . .
C9' Mn' C6' C7' 83.25(11) 2_755 .
C4' Mn' C6' C7' -93.72(16) . .
C3' Mn' C6' C7' -160.92(12) . .
C10' Mn' C6' C7' 55.11(12) 2_755 .
C10' C6' C7' C8' -0.7(2) . .
Mn' C6' C7' C8' 93.22(13) . .
C10' C6' C7' Mn' -93.94(13) . .
C5' Mn' C7' C8' -4.37(14) . .
C1' Mn' C7' C8' -41.63(14) . .
C2' Mn' C7' C8' -69.04(17) . .
C9' Mn' C7' C8' 156.00(12) 2_755 .
C4' Mn' C7' C8' 25.42(16) . .
C3' Mn' C7' C8' -4.9(5) . .
C6' Mn' C7' C8' -107.11(16) . .
C10' Mn' C7' C8' 122.83(12) 2_755 .
C5' Mn' C7' C6' 102.75(12) . .
C1' Mn' C7' C6' 65.48(13) . .
C2' Mn' C7' C6' 38.07(17) . .
C9' Mn' C7' C6' -96.89(11) 2_755 .
C4' Mn' C7' C6' 132.53(12) . .
C3' Mn' C7' C6' 102.2(4) . .
C10' Mn' C7' C6' -130.05(11) 2_755 .
C6' C7' C8' C9' 0.7(2) . .
Mn' C7' C8' C9' 81.67(14) . .
C7' C8' C9' C10' -0.4(2) . .
C7' C8' C9' Mn' 83.65(15) . 2_745
C7' C6' C10' C9' 0.5(2) . .
Mn' C6' C10' C9' -68.26(14) . .
C7' C6' C10' Mn' -71.20(16) . 2_745
Mn' C6' C10' Mn' -139.95(7) . 2_745
C8' C9' C10' C6' -0.1(2) . .
Mn' C9' C10' C6' -104.59(13) 2_745 .
C8' C9' C10' Mn' 104.51(14) . 2_745
